data_7238873
loop_
_publ_author_name
'Saiprathima, Parvathaneni'
'Srinivas, Keesara'
'Sridhar, Balasubramanian'
'Rao, Mandapati Mohan'

_publ_section_title
;
 &#x201C;On water&#x201D; one-pot synthesis of quaternary centered
 3-hydroxy-3-(1H-tetrazol-5-yl)indolin-2-ones
;
_journal_issue 21
_journal_name_full 'RSC Advances'
_journal_page_first 7708
_journal_paper_doi 10.1039/c3ra00021d
_journal_volume 3
_journal_year 2013
_chemical_formula_moiety 'C15 H12 N6 O'
_chemical_formula_sum 'C15 H12 N6 O'
_chemical_formula_weight 292.31
_space_group_IT_number 14
_space_group_name_Hall '-P 2yn'
_space_group_name_H-M_alt 'P 1 21/n 1'
_symmetry_cell_setting monoclinic
_symmetry_space_group_name_Hall '-P 2yn'
_symmetry_space_group_name_H-M 'P 1 21/n 1'
_atom_sites_solution_hydrogens geom
_atom_sites_solution_primary direct
_atom_sites_solution_secondary difmap
_audit_creation_method SHELXL-97
_cell_angle_alpha 90.00
_cell_angle_beta 104.404(1)
_cell_angle_gamma 90.00
_cell_formula_units_Z 4
_cell_length_a 12.6583(8)
_cell_length_b 7.1048(4)
_cell_length_c 15.7542(10)
_cell_measurement_reflns_used 9213
_cell_measurement_temperature 294(2)
_cell_measurement_theta_max 28.97
_cell_measurement_theta_min 2.38
_cell_volume 1372.31(15)
_computing_cell_refinement 'SAINT (Bruker, 2001)'
_computing_data_collection 'SMART (Bruker, 2001)'
_computing_data_reduction SAINT
_computing_molecular_graphics 'SHELXTL/PC (Sheldrick, 1990)'
_computing_publication_material SHELXL97
_computing_structure_refinement 'SHELXL-97 (Sheldrick, 2008)'
_computing_structure_solution 'SHELXS-97 (Sheldrick, 2008)'
_diffrn_ambient_temperature 294(2)
_diffrn_measured_fraction_theta_full 1.000
_diffrn_measured_fraction_theta_max 1.000
_diffrn_measurement_device 'Bruker SMART APEX CCD area-detector'
_diffrn_measurement_device_type 'CCD Area Detector'
_diffrn_measurement_method '\w scan'
_diffrn_radiation_monochromator graphite
_diffrn_radiation_source 'fine-focus sealed tube'
_diffrn_radiation_type MoK\a
_diffrn_radiation_wavelength 0.71073
_diffrn_reflns_av_R_equivalents 0.0194
_diffrn_reflns_av_sigmaI/netI 0.0129
_diffrn_reflns_limit_h_max 15
_diffrn_reflns_limit_h_min -15
_diffrn_reflns_limit_k_max 8
_diffrn_reflns_limit_k_min -8
_diffrn_reflns_limit_l_max 18
_diffrn_reflns_limit_l_min -18
_diffrn_reflns_number 12706
_diffrn_reflns_theta_full 25.00
_diffrn_reflns_theta_max 25.00
_diffrn_reflns_theta_min 1.85
_diffrn_standards_number 0
_exptl_absorpt_coefficient_mu 0.096
_exptl_absorpt_correction_type none
_exptl_crystal_colour colorless
_exptl_crystal_density_diffrn 1.415
_exptl_crystal_density_method 'not measured'
_exptl_crystal_description needle
_exptl_crystal_F_000 608
_exptl_crystal_size_max 0.3
_exptl_crystal_size_mid 0.2
_exptl_crystal_size_min 0.1
_refine_diff_density_max 0.172
_refine_diff_density_min -0.256
_refine_diff_density_rms 0.064
_refine_ls_extinction_method none
_refine_ls_goodness_of_fit_ref 1.092
_refine_ls_hydrogen_treatment mixed
_refine_ls_matrix_type full
_refine_ls_number_parameters 211
_refine_ls_number_reflns 2426
_refine_ls_number_restraints 0
_refine_ls_restrained_S_all 1.092
_refine_ls_R_factor_all 0.0385
_refine_ls_R_factor_gt 0.0365
_refine_ls_shift/su_max 0.000
_refine_ls_shift/su_mean 0.000
_refine_ls_structure_factor_coef Fsqd
_refine_ls_weighting_details 'calc w=1/[\s^2^(Fo^2^)+(0.0542P)^2^+0.3038P] where P=(Fo^2^+2Fc^2^)/3'
_refine_ls_weighting_scheme calc
_refine_ls_wR_factor_gt 0.0952
_refine_ls_wR_factor_ref 0.0976
_reflns_number_gt 2261
_reflns_number_total 2426
_reflns_threshold_expression I>2\s(I)
_cod_data_source_file c3ra00021d.txt
_cod_data_source_block ak94m
_cod_original_sg_symbol_H-M 'P 21/n'
_cod_database_code 7238873

loop_
_symmetry_equiv_pos_as_xyz
'x, y, z'
'-x+1/2, y+1/2, -z+1/2'
'-x, -y, -z'
'x-1/2, -y-1/2, z-1/2'

loop_
_atom_site_label
_atom_site_type_symbol
_atom_site_fract_x
_atom_site_fract_y
_atom_site_fract_z
_atom_site_U_iso_or_equiv
_atom_site_adp_type
_atom_site_occupancy
_atom_site_symmetry_multiplicity
_atom_site_calc_flag
_atom_site_refinement_flags
C1 C 0.28007(10) 0.16982(18) 0.09672(8) 0.0342(3) Uani 1 1 d .
C2 C 0.31620(11) 0.0058(2) 0.06846(10) 0.0494(4) Uani 1 1 d .
H2 H 0.2783 -0.0507 0.0166 0.059 Uiso 1 1 calc R
C3 C 0.41048(13) -0.0737(2) 0.11902(13) 0.0611(5) Uani 1 1 d .
H3 H 0.4369 -0.1846 0.1007 0.073 Uiso 1 1 calc R
C4 C 0.46574(12) 0.0091(2) 0.19618(11) 0.0547(4) Uani 1 1 d .
H4 H 0.5283 -0.0482 0.2298 0.066 Uiso 1 1 calc R
C5 C 0.43032(10) 0.1750(2) 0.22462(9) 0.0418(3) Uani 1 1 d .
H5 H 0.4677 0.2313 0.2767 0.050 Uiso 1 1 calc R
C6 C 0.33765(10) 0.25389(18) 0.17300(8) 0.0334(3) Uani 1 1 d .
C7 C 0.20267(9) 0.46504(17) 0.11898(7) 0.0312(3) Uani 1 1 d .
C8 C 0.18012(9) 0.28736(17) 0.05923(7) 0.0311(3) Uani 1 1 d .
C9 C 0.08173(9) 0.20240(17) 0.08110(7) 0.0305(3) Uani 1 1 d .
C13 C 0.23416(10) 0.38619(18) -0.07409(8) 0.0348(3) Uani 1 1 d .
C14 C 0.23408(12) 0.3084(2) -0.15419(9) 0.0476(4) Uani 1 1 d .
H14 H 0.1821 0.2183 -0.1787 0.057 Uiso 1 1 calc R
C15 C 0.30985(13) 0.3626(3) -0.19800(10) 0.0565(4) Uani 1 1 d .
H15 H 0.3086 0.3101 -0.2523 0.068 Uiso 1 1 calc R
C16 C 0.38727(12) 0.4933(2) -0.16233(10) 0.0544(4) Uani 1 1 d .
H16 H 0.4393 0.5288 -0.1917 0.065 Uiso 1 1 calc R
C17 C 0.38754(14) 0.5710(3) -0.08341(11) 0.0599(4) Uani 1 1 d .
H17 H 0.4400 0.6605 -0.0591 0.072 Uiso 1 1 calc R
C18 C 0.31110(13) 0.5189(2) -0.03896(10) 0.0513(4) Uani 1 1 d .
H18 H 0.3118 0.5738 0.0148 0.062 Uiso 1 1 calc R
N1 N 0.28819(8) 0.42522(16) 0.18529(7) 0.0362(3) Uani 1 1 d .
N2 N 0.15082(8) 0.33195(16) -0.03338(7) 0.0354(3) Uani 1 1 d .
N3 N 0.08285(9) 0.09172(16) 0.14752(7) 0.0411(3) Uani 1 1 d .
N4 N -0.02257(9) 0.05502(18) 0.14430(8) 0.0457(3) Uani 1 1 d .
N5 N -0.08569(9) 0.13945(17) 0.07926(8) 0.0436(3) Uani 1 1 d .
N6 N -0.02091(8) 0.23320(16) 0.03882(7) 0.0364(3) Uani 1 1 d .
O1 O 0.14804(7) 0.60739(13) 0.10750(6) 0.0396(2) Uani 1 1 d .
H2N H 0.1144(12) 0.235(2) -0.0626(10) 0.046(4) Uiso 1 1 d .
H3N H -0.0528(13) 0.306(2) -0.0078(12) 0.053(4) Uiso 1 1 d .
H1N H 0.3121(12) 0.496(2) 0.2304(11) 0.049(4) Uiso 1 1 d .

loop_
_atom_site_aniso_label
_atom_site_aniso_U_11
_atom_site_aniso_U_22
_atom_site_aniso_U_33
_atom_site_aniso_U_23
_atom_site_aniso_U_13
_atom_site_aniso_U_12
C1 0.0295(6) 0.0362(7) 0.0352(6) -0.0010(5) 0.0045(5) -0.0033(5)
C2 0.0406(7) 0.0443(8) 0.0567(9) -0.0149(7) -0.0006(6) 0.0018(6)
C3 0.0472(8) 0.0469(9) 0.0795(11) -0.0169(8) -0.0025(8) 0.0109(7)
C4 0.0375(7) 0.0487(8) 0.0684(10) 0.0002(7) -0.0047(7) 0.0082(6)
C5 0.0338(7) 0.0464(8) 0.0398(7) 0.0004(6) -0.0009(5) -0.0015(6)
C6 0.0297(6) 0.0368(7) 0.0326(6) 0.0007(5) 0.0054(5) -0.0020(5)
C7 0.0312(6) 0.0346(6) 0.0274(6) 0.0014(5) 0.0066(5) -0.0023(5)
C8 0.0294(6) 0.0342(6) 0.0277(6) -0.0001(5) 0.0034(5) -0.0032(5)
C9 0.0306(6) 0.0320(6) 0.0265(6) 0.0008(5) 0.0024(4) -0.0018(5)
C13 0.0333(6) 0.0390(7) 0.0314(6) 0.0035(5) 0.0070(5) 0.0001(5)
C14 0.0479(8) 0.0568(9) 0.0390(7) -0.0073(6) 0.0125(6) -0.0087(7)
C15 0.0588(9) 0.0731(11) 0.0431(8) -0.0027(7) 0.0229(7) 0.0012(8)
C16 0.0469(8) 0.0694(10) 0.0522(9) 0.0145(8) 0.0225(7) -0.0008(7)
C17 0.0554(9) 0.0676(11) 0.0593(10) -0.0001(8) 0.0189(8) -0.0243(8)
C18 0.0555(9) 0.0585(9) 0.0428(8) -0.0087(7) 0.0178(7) -0.0216(7)
N1 0.0355(6) 0.0399(6) 0.0292(5) -0.0059(5) 0.0001(4) 0.0010(5)
N2 0.0336(5) 0.0443(6) 0.0261(5) -0.0008(5) 0.0036(4) -0.0093(5)
N3 0.0366(6) 0.0485(7) 0.0358(6) 0.0120(5) 0.0047(5) -0.0030(5)
N4 0.0402(6) 0.0531(7) 0.0432(6) 0.0133(5) 0.0092(5) -0.0062(5)
N5 0.0340(6) 0.0507(7) 0.0456(7) 0.0087(5) 0.0086(5) -0.0065(5)
N6 0.0303(5) 0.0412(6) 0.0349(6) 0.0088(5) 0.0029(4) -0.0025(4)
O1 0.0421(5) 0.0381(5) 0.0353(5) -0.0001(4) 0.0038(4) 0.0052(4)

loop_
_atom_type_symbol
_atom_type_description
_atom_type_scat_dispersion_real
_atom_type_scat_dispersion_imag
_atom_type_scat_source
C C 0.0033 0.0016 'International Tables Vol C Tables 4.2.6.8 and 6.1.1.4'
H H 0.0000 0.0000 'International Tables Vol C Tables 4.2.6.8 and 6.1.1.4'
N N 0.0061 0.0033 'International Tables Vol C Tables 4.2.6.8 and 6.1.1.4'
O O 0.0106 0.0060 'International Tables Vol C Tables 4.2.6.8 and 6.1.1.4'

loop_
_geom_angle_atom_site_label_1
_geom_angle_atom_site_label_2
_geom_angle_atom_site_label_3
_geom_angle
C2 C1 C6 120.46(12)
C2 C1 C8 131.36(11)
C6 C1 C8 108.17(11)
C1 C2 C3 118.20(13)
C1 C2 H2 120.9
C3 C2 H2 120.9
C4 C3 C2 120.79(14)
C4 C3 H3 119.6
C2 C3 H3 119.6
C5 C4 C3 121.30(13)
C5 C4 H4 119.3
C3 C4 H4 119.3
C6 C5 C4 117.25(13)
C6 C5 H5 121.4
C4 C5 H5 121.4
C5 C6 C1 121.98(12)
C5 C6 N1 128.19(12)
C1 C6 N1 109.81(11)
O1 C7 N1 127.94(11)
O1 C7 C8 124.99(10)
N1 C7 C8 106.99(10)
N2 C8 C9 107.48(9)
N2 C8 C1 119.68(10)
C9 C8 C1 110.55(10)
N2 C8 C7 113.20(10)
C9 C8 C7 103.01(9)
C1 C8 C7 101.67(9)
N3 C9 N6 108.46(11)
N3 C9 C8 125.62(10)
N6 C9 C8 125.86(10)
C18 C13 C14 119.00(12)
C18 C13 N2 122.60(12)
C14 C13 N2 118.32(12)
C15 C14 C13 120.54(14)
C15 C14 H14 119.7
C13 C14 H14 119.7
C16 C15 C14 120.33(15)
C16 C15 H15 119.8
C14 C15 H15 119.8
C17 C16 C15 119.39(13)
C17 C16 H16 120.3
C15 C16 H16 120.3
C16 C17 C18 120.87(15)
C16 C17 H17 119.6
C18 C17 H17 119.6
C13 C18 C17 119.86(14)
C13 C18 H18 120.1
C17 C18 H18 120.1
C7 N1 C6 112.25(10)
C7 N1 H1N 125.0(11)
C6 N1 H1N 122.7(11)
C13 N2 C8 118.84(10)
C13 N2 H2N 108.9(10)
C8 N2 H2N 108.9(10)
C9 N3 N4 105.84(10)
N5 N4 N3 110.74(10)
N4 N5 N6 106.29(10)
C9 N6 N5 108.68(10)
C9 N6 H3N 133.3(10)
N5 N6 H3N 118.0(10)

loop_
_geom_bond_atom_site_label_1
_geom_bond_atom_site_label_2
_geom_bond_distance
C1 C2 1.3661(19)
C1 C6 1.3772(17)
C1 C8 1.5083(17)
C2 C3 1.380(2)
C2 H2 0.9300
C3 C4 1.375(2)
C3 H3 0.9300
C4 C5 1.375(2)
C4 H4 0.9300
C5 C6 1.3701(18)
C5 H5 0.9300
C6 N1 1.4041(17)
C7 O1 1.2131(15)
C7 N1 1.3344(15)
C7 C8 1.5580(17)
C8 N2 1.4483(15)
C8 C9 1.4992(16)
C9 N3 1.3062(16)
C9 N6 1.3225(16)
C13 C18 1.3696(19)
C13 C14 1.3775(19)
C13 N2 1.4174(16)
C14 C15 1.369(2)
C14 H14 0.9300
C15 C16 1.366(2)
C15 H15 0.9300
C16 C17 1.360(2)
C16 H16 0.9300
C17 C18 1.379(2)
C17 H17 0.9300
C18 H18 0.9300
N1 H1N 0.860(17)
N2 H2N 0.889(16)
N3 N4 1.3481(15)
N4 N5 1.2810(16)
N5 N6 1.3349(15)
N6 H3N 0.907(18)

loop_
_geom_hbond_atom_site_label_D
_geom_hbond_atom_site_label_H
_geom_hbond_atom_site_label_A
_geom_hbond_distance_DH
_geom_hbond_distance_HA
_geom_hbond_distance_DA
_geom_hbond_angle_DHA
_geom_hbond_site_symmetry_A
N1 H1N N3 0.860(17) 2.159(17) 2.9770(15) 158.8(15) 2
N6 H3N O1 0.907(18) 1.832(18) 2.7095(14) 162.1(15) 3_565
N2 H2N N5 0.889(16) 2.691(16) 3.4818(17) 148.7(13) 3
N2 H2N N4 0.889(16) 2.553(17) 3.4404(17) 175.9(13) 3

loop_
_geom_torsion_atom_site_label_1
_geom_torsion_atom_site_label_2
_geom_torsion_atom_site_label_3
_geom_torsion_atom_site_label_4
_geom_torsion
C6 C1 C2 C3 1.0(2)
C8 C1 C2 C3 -177.76(15)
C1 C2 C3 C4 0.7(3)
C2 C3 C4 C5 -1.2(3)
C3 C4 C5 C6 0.1(2)
C4 C5 C6 C1 1.5(2)
C4 C5 C6 N1 -176.77(13)
C2 C1 C6 C5 -2.1(2)
C8 C1 C6 C5 176.87(11)
C2 C1 C6 N1 176.46(12)
C8 C1 C6 N1 -4.55(14)
C2 C1 C8 N2 -46.8(2)
C6 C1 C8 N2 134.36(11)
C2 C1 C8 C9 78.85(17)
C6 C1 C8 C9 -99.98(12)
C2 C1 C8 C7 -172.30(14)
C6 C1 C8 C7 8.86(12)
O1 C7 C8 N2 42.84(16)
N1 C7 C8 N2 -140.11(10)
O1 C7 C8 C9 -72.91(14)
N1 C7 C8 C9 104.13(11)
O1 C7 C8 C1 172.53(11)
N1 C7 C8 C1 -10.42(12)
N2 C8 C9 N3 156.83(12)
C1 C8 C9 N3 24.58(17)
C7 C8 C9 N3 -83.38(14)
N2 C8 C9 N6 -26.32(17)
C1 C8 C9 N6 -158.58(12)
C7 C8 C9 N6 93.46(14)
C18 C13 C14 C15 0.1(2)
N2 C13 C14 C15 177.03(14)
C13 C14 C15 C16 0.7(3)
C14 C15 C16 C17 -0.9(3)
C15 C16 C17 C18 0.3(3)
C14 C13 C18 C17 -0.7(2)
N2 C13 C18 C17 -177.46(14)
C16 C17 C18 C13 0.5(3)
O1 C7 N1 C6 -174.56(12)
C8 C7 N1 C6 8.51(13)
C5 C6 N1 C7 175.71(13)
C1 C6 N1 C7 -2.76(15)
C18 C13 N2 C8 -47.92(18)
C14 C13 N2 C8 135.29(13)
C9 C8 N2 C13 -170.00(11)
C1 C8 N2 C13 -42.91(16)
C7 C8 N2 C13 76.93(14)
N6 C9 N3 N4 0.27(15)
C8 C9 N3 N4 177.58(12)
C9 N3 N4 N5 -0.22(16)
N3 N4 N5 N6 0.08(16)
N3 C9 N6 N5 -0.23(15)
C8 C9 N6 N5 -177.53(11)
N4 N5 N6 C9 0.09(15)
